data_1553245
loop_
_publ_author_name
'Hoang, Giang T.'
'Kubo, Tomohiro'
'Young, Victor G.'
'Kautzky, Jacob A.'
'Wissinger, Jane E.'

_publ_section_title
;
 Illustrating the Utility of X-ray Crystallography for Structure
 Elucidation through a Tandem Aldol Condensation/Diels--Alder Reaction
 Sequence
;
_journal_issue 8
_journal_name_full 'Journal of Chemical Education'
_journal_page_first 1381
_journal_paper_doi 10.1021/acs.jchemed.5b00027
_journal_volume 92
_journal_year 2015
_chemical_formula_moiety 'C37 H28 O'
_chemical_formula_sum 'C37 H28 O'
_chemical_formula_weight 488.59
_space_group_IT_number 2
_space_group_name_Hall '-P 1'
_space_group_name_H-M_alt 'P -1'
_symmetry_cell_setting triclinic
_symmetry_space_group_name_H-M 'P -1'
_atom_sites_solution_hydrogens geom
_atom_sites_solution_primary direct
_atom_sites_solution_secondary difmap
_audit_creation_method SHELXL-97
_cell_angle_alpha 118.181(1)
_cell_angle_beta 94.775(2)
_cell_angle_gamma 99.292(2)
_cell_formula_units_Z 2
_cell_length_a 10.6896(9)
_cell_length_b 11.5817(10)
_cell_length_c 12.2608(15)
_cell_measurement_reflns_used 5599
_cell_measurement_temperature 173(2)
_cell_measurement_theta_max 27.37
_cell_measurement_theta_min 2.48
_cell_volume 1298.1(2)
_computing_cell_refinement 'Bruker SMART'
_computing_data_collection 'Bruker SMART'
_computing_data_reduction 'Bruker SAINT'
_computing_molecular_graphics 'Bruker SHELXTL'
_computing_publication_material 'Bruker SHELXTL'
_computing_structure_refinement 'SHELXL-97 (Sheldrick, 1997)'
_computing_structure_solution 'SHELXS-97 (Sheldrick, 1990)'
_diffrn_ambient_temperature 173(2)
_diffrn_measured_fraction_theta_full 0.989
_diffrn_measured_fraction_theta_max 0.989
_diffrn_measurement_device_type 'CCD area detector'
_diffrn_measurement_method 'phi and omega scans'
_diffrn_radiation_monochromator graphite
_diffrn_radiation_source 'normal-focus sealed tube'
_diffrn_radiation_type MoK\a
_diffrn_radiation_wavelength 0.71073
_diffrn_reflns_av_R_equivalents 0.0298
_diffrn_reflns_av_sigmaI/netI 0.0406
_diffrn_reflns_limit_h_max 13
_diffrn_reflns_limit_h_min -13
_diffrn_reflns_limit_k_max 15
_diffrn_reflns_limit_k_min -15
_diffrn_reflns_limit_l_max 15
_diffrn_reflns_limit_l_min -15
_diffrn_reflns_number 15508
_diffrn_reflns_theta_full 27.51
_diffrn_reflns_theta_max 27.51
_diffrn_reflns_theta_min 1.92
_exptl_absorpt_coefficient_mu 0.073
_exptl_absorpt_correction_T_max 0.982
_exptl_absorpt_correction_T_min 0.972
_exptl_absorpt_correction_type multi-scan
_exptl_absorpt_process_details 'SADABS, R. Blessing, 1995'
_exptl_crystal_colour Colorless
_exptl_crystal_density_diffrn 1.250
_exptl_crystal_density_method 'not measured'
_exptl_crystal_description Block
_exptl_crystal_F_000 516
_exptl_crystal_size_max 0.42
_exptl_crystal_size_mid 0.33
_exptl_crystal_size_min 0.25
_refine_diff_density_max 0.251
_refine_diff_density_min -0.173
_refine_diff_density_rms 0.036
_refine_ls_extinction_method none
_refine_ls_goodness_of_fit_ref 1.014
_refine_ls_hydrogen_treatment constr
_refine_ls_matrix_type full
_refine_ls_number_parameters 343
_refine_ls_number_reflns 5892
_refine_ls_number_restraints 0
_refine_ls_restrained_S_all 1.014
_refine_ls_R_factor_all 0.0768
_refine_ls_R_factor_gt 0.0465
_refine_ls_shift/su_max 0.000
_refine_ls_shift/su_mean 0.000
_refine_ls_structure_factor_coef Fsqd
_refine_ls_weighting_details 'calc w=1/[\s^2^(Fo^2^)+(0.0483P)^2^+0.2801P] where P=(Fo^2^+2Fc^2^)/3'
_refine_ls_weighting_scheme calc
_refine_ls_wR_factor_gt 0.1037
_refine_ls_wR_factor_ref 0.1154
_reflns_number_gt 4143
_reflns_number_total 5892
_reflns_threshold_expression >2sigma(I)
_cod_data_source_file 11213a.cif
_cod_data_source_block 11213a
_cod_depositor_comments
;
The following automatic conversions were performed:

data item '_symmetry_cell_setting' value 'Triclinic' was changed to
'triclinic' in accordance with the
/home/saulius/struct/COD-crude-data/automatic-downloads/DataCite-retrospective/ACS/depositions/lib/dictionaries/cif_core.dic
dictionary named 'cif_core.dic' version 2.4.2 last updated on
2011-04-26.

Automatic conversion script
Id: cif_fix_values 6909 2019-04-08 15:41:33Z antanas 
;
_cod_original_sg_symbol_H-M P-1
_cod_database_code 1553245

loop_
_symmetry_equiv_pos_as_xyz
'x, y, z'
'-x, -y, -z'

loop_
_atom_site_label
_atom_site_type_symbol
_atom_site_fract_x
_atom_site_fract_y
_atom_site_fract_z
_atom_site_U_iso_or_equiv
_atom_site_adp_type
_atom_site_occupancy
_atom_site_symmetry_multiplicity
_atom_site_calc_flag
_atom_site_refinement_flags
O1 O 0.72720(10) 0.54086(10) 0.56460(9) 0.0367(3) Uani 1 1 d .
C1 C 0.71874(13) 0.52538(14) 0.46010(13) 0.0294(3) Uani 1 1 d .
C2 C 0.76931(13) 0.62105(14) 0.41155(13) 0.0299(3) Uani 1 1 d .
C3 C 0.83453(13) 0.52351(14) 0.31074(13) 0.0291(3) Uani 1 1 d .
C4 C 0.76527(13) 0.39584(14) 0.26394(13) 0.0282(3) Uani 1 1 d .
C5 C 0.65074(13) 0.40032(14) 0.33304(13) 0.0290(3) Uani 1 1 d .
C6 C 0.55400(14) 0.47086(15) 0.29452(13) 0.0316(3) Uani 1 1 d .
H6A H 0.4864 0.4823 0.3482 0.038 Uiso 1 1 calc R
C7 C 0.63790(14) 0.61406(15) 0.33914(14) 0.0331(3) Uani 1 1 d .
H7A H 0.5958 0.6844 0.3953 0.040 Uiso 1 1 calc R
H7B H 0.6514 0.6267 0.2662 0.040 Uiso 1 1 calc R
C8 C 0.84950(14) 0.75843(14) 0.50622(13) 0.0304(3) Uani 1 1 d .
C9 C 0.83176(15) 0.87376(15) 0.50409(15) 0.0356(4) Uani 1 1 d .
H9A H 0.7689 0.8659 0.4400 0.043 Uiso 1 1 calc R
C10 C 0.90418(15) 0.99988(16) 0.59386(16) 0.0410(4) Uani 1 1 d .
H10A H 0.8901 1.0777 0.5915 0.049 Uiso 1 1 calc R
C11 C 0.99686(16) 1.01252(16) 0.68673(15) 0.0403(4) Uani 1 1 d .
H11A H 1.0462 1.0990 0.7487 0.048 Uiso 1 1 calc R
C12 C 1.01757(16) 0.89937(16) 0.68923(15) 0.0423(4) Uani 1 1 d .
H12A H 1.0821 0.9078 0.7523 0.051 Uiso 1 1 calc R
C13 C 0.94448(15) 0.77327(16) 0.59993(15) 0.0384(4) Uani 1 1 d .
H13A H 0.9593 0.6959 0.6026 0.046 Uiso 1 1 calc R
C14 C 0.94687(14) 0.57362(14) 0.26889(13) 0.0305(3) Uani 1 1 d .
C15 C 0.92859(16) 0.60174(16) 0.17104(15) 0.0404(4) Uani 1 1 d .
H15A H 0.8436 0.5894 0.1312 0.049 Uiso 1 1 calc R
C16 C 1.03299(19) 0.64741(18) 0.13124(18) 0.0521(5) Uani 1 1 d .
H16A H 1.0192 0.6658 0.0640 0.063 Uiso 1 1 calc R
C17 C 1.15686(19) 0.66644(18) 0.18816(19) 0.0570(5) Uani 1 1 d .
H17A H 1.2283 0.6984 0.1607 0.068 Uiso 1 1 calc R
C18 C 1.17662(17) 0.63877(19) 0.28556(19) 0.0556(5) Uani 1 1 d .
H18A H 1.2619 0.6509 0.3247 0.067 Uiso 1 1 calc R
C19 C 1.07230(15) 0.59344(17) 0.32597(16) 0.0432(4) Uani 1 1 d .
H19A H 1.0865 0.5756 0.3935 0.052 Uiso 1 1 calc R
C20 C 0.78490(14) 0.27014(15) 0.15860(13) 0.0311(3) Uani 1 1 d .
C21 C 0.68017(16) 0.16168(17) 0.08567(15) 0.0433(4) Uani 1 1 d .
H21A H 0.5966 0.1685 0.1054 0.052 Uiso 1 1 calc R
C22 C 0.69574(17) 0.04437(18) -0.01486(16) 0.0519(5) Uani 1 1 d .
H22A H 0.6231 -0.0284 -0.0627 0.062 Uiso 1 1 calc R
C23 C 0.81509(17) 0.03239(17) -0.04585(16) 0.0485(4) Uani 1 1 d .
H23A H 0.8253 -0.0476 -0.1157 0.058 Uiso 1 1 calc R
C24 C 0.92007(16) 0.13768(16) 0.02548(15) 0.0415(4) Uani 1 1 d .
H24A H 1.0031 0.1296 0.0048 0.050 Uiso 1 1 calc R
C25 C 0.90605(15) 0.25551(15) 0.12717(14) 0.0343(3) Uani 1 1 d .
H25A H 0.9796 0.3268 0.1758 0.041 Uiso 1 1 calc R
C26 C 0.59840(14) 0.27872(15) 0.34505(13) 0.0316(3) Uani 1 1 d .
C27 C 0.46773(15) 0.22499(16) 0.32807(14) 0.0378(4) Uani 1 1 d .
H27A H 0.4061 0.2659 0.3080 0.045 Uiso 1 1 calc R
C28 C 0.42608(18) 0.11218(17) 0.34007(16) 0.0469(4) Uani 1 1 d .
H28A H 0.3364 0.0756 0.3264 0.056 Uiso 1 1 calc R
C29 C 0.5139(2) 0.05308(18) 0.37164(16) 0.0526(5) Uani 1 1 d .
H29A H 0.4852 -0.0241 0.3796 0.063 Uiso 1 1 calc R
C30 C 0.64421(19) 0.10720(18) 0.39157(18) 0.0551(5) Uani 1 1 d .
H30A H 0.7055 0.0678 0.4144 0.066 Uiso 1 1 calc R
C31 C 0.68560(16) 0.21837(17) 0.37833(16) 0.0436(4) Uani 1 1 d .
H31A H 0.7755 0.2545 0.3922 0.052 Uiso 1 1 calc R
C32 C 0.48443(14) 0.39730(15) 0.15844(14) 0.0341(3) Uani 1 1 d .
C33 C 0.54769(16) 0.37993(19) 0.05936(15) 0.0458(4) Uani 1 1 d .
H33A H 0.6376 0.4175 0.0766 0.055 Uiso 1 1 calc R
C34 C 0.48257(18) 0.3089(2) -0.06441(16) 0.0520(5) Uani 1 1 d .
H34A H 0.5281 0.2969 -0.1309 0.062 Uiso 1 1 calc R
C35 C 0.35208(18) 0.25572(19) -0.09067(18) 0.0535(5) Uani 1 1 d .
H35A H 0.3074 0.2046 -0.1754 0.064 Uiso 1 1 calc R
C36 C 0.28720(18) 0.2770(2) 0.00620(19) 0.0615(6) Uani 1 1 d .
H36A H 0.1964 0.2436 -0.0116 0.074 Uiso 1 1 calc R
C37 C 0.35173(16) 0.34649(19) 0.12971(17) 0.0477(4) Uani 1 1 d .
H37A H 0.3049 0.3596 0.1956 0.057 Uiso 1 1 calc R

loop_
_atom_site_aniso_label
_atom_site_aniso_U_11
_atom_site_aniso_U_22
_atom_site_aniso_U_33
_atom_site_aniso_U_23
_atom_site_aniso_U_13
_atom_site_aniso_U_12
O1 0.0418(6) 0.0417(6) 0.0271(6) 0.0165(5) 0.0071(5) 0.0123(5)
C1 0.0259(7) 0.0346(8) 0.0283(8) 0.0141(6) 0.0067(6) 0.0118(6)
C2 0.0290(7) 0.0319(8) 0.0279(7) 0.0136(6) 0.0052(6) 0.0088(6)
C3 0.0292(7) 0.0340(8) 0.0248(7) 0.0144(6) 0.0036(6) 0.0100(6)
C4 0.0268(7) 0.0343(8) 0.0246(7) 0.0152(6) 0.0035(6) 0.0086(6)
C5 0.0280(7) 0.0331(8) 0.0249(7) 0.0133(6) 0.0045(6) 0.0083(6)
C6 0.0282(7) 0.0371(8) 0.0298(8) 0.0156(7) 0.0074(6) 0.0108(6)
C7 0.0324(8) 0.0360(8) 0.0313(8) 0.0158(7) 0.0055(6) 0.0117(6)
C8 0.0307(8) 0.0309(8) 0.0288(7) 0.0129(6) 0.0098(6) 0.0090(6)
C9 0.0353(8) 0.0377(9) 0.0372(8) 0.0210(7) 0.0071(7) 0.0088(7)
C10 0.0439(9) 0.0331(9) 0.0495(10) 0.0224(8) 0.0122(8) 0.0098(7)
C11 0.0437(9) 0.0322(8) 0.0372(9) 0.0125(7) 0.0076(7) 0.0037(7)
C12 0.0434(9) 0.0404(9) 0.0363(9) 0.0159(8) -0.0018(7) 0.0065(7)
C13 0.0406(9) 0.0326(8) 0.0385(9) 0.0153(7) 0.0009(7) 0.0095(7)
C14 0.0351(8) 0.0243(7) 0.0295(7) 0.0105(6) 0.0086(6) 0.0080(6)
C15 0.0457(9) 0.0423(9) 0.0402(9) 0.0233(8) 0.0147(7) 0.0149(8)
C16 0.0709(13) 0.0447(10) 0.0521(11) 0.0285(9) 0.0296(10) 0.0177(9)
C17 0.0574(12) 0.0404(10) 0.0648(12) 0.0180(9) 0.0347(10) 0.0039(9)
C18 0.0343(9) 0.0550(12) 0.0638(12) 0.0199(10) 0.0124(9) 0.0044(8)
C19 0.0334(9) 0.0476(10) 0.0451(10) 0.0211(8) 0.0061(7) 0.0065(7)
C20 0.0332(8) 0.0330(8) 0.0285(7) 0.0158(6) 0.0073(6) 0.0083(6)
C21 0.0360(9) 0.0443(10) 0.0365(9) 0.0103(8) 0.0099(7) 0.0057(7)
C22 0.0467(10) 0.0415(10) 0.0407(10) 0.0026(8) 0.0087(8) -0.0009(8)
C23 0.0570(11) 0.0378(9) 0.0415(9) 0.0100(8) 0.0181(8) 0.0132(8)
C24 0.0427(9) 0.0403(9) 0.0473(10) 0.0220(8) 0.0196(8) 0.0170(8)
C25 0.0347(8) 0.0326(8) 0.0378(8) 0.0183(7) 0.0087(7) 0.0093(6)
C26 0.0352(8) 0.0331(8) 0.0238(7) 0.0120(6) 0.0064(6) 0.0069(6)
C27 0.0373(9) 0.0416(9) 0.0330(8) 0.0165(7) 0.0109(7) 0.0090(7)
C28 0.0501(10) 0.0450(10) 0.0406(9) 0.0190(8) 0.0157(8) 0.0009(8)
C29 0.0738(13) 0.0406(10) 0.0418(10) 0.0234(8) 0.0098(9) -0.0005(9)
C30 0.0661(13) 0.0463(11) 0.0570(12) 0.0323(10) -0.0033(10) 0.0083(9)
C31 0.0405(9) 0.0428(10) 0.0470(10) 0.0244(8) -0.0003(8) 0.0052(7)
C32 0.0319(8) 0.0374(8) 0.0349(8) 0.0191(7) 0.0033(6) 0.0098(7)
C33 0.0344(9) 0.0662(12) 0.0376(9) 0.0260(9) 0.0048(7) 0.0132(8)
C34 0.0527(11) 0.0709(13) 0.0356(9) 0.0263(9) 0.0080(8) 0.0220(9)
C35 0.0532(11) 0.0572(11) 0.0442(10) 0.0279(9) -0.0123(9) -0.0013(9)
C36 0.0406(10) 0.0849(15) 0.0568(12) 0.0447(11) -0.0125(9) -0.0122(10)
C37 0.0351(9) 0.0667(12) 0.0471(10) 0.0352(9) 0.0039(8) 0.0050(8)

loop_
_atom_type_symbol
_atom_type_description
_atom_type_scat_dispersion_real
_atom_type_scat_dispersion_imag
_atom_type_scat_source
C C 0.0033 0.0016 'International Tables Vol C Tables 4.2.6.8 and 6.1.1.4'
H H 0.0000 0.0000 'International Tables Vol C Tables 4.2.6.8 and 6.1.1.4'
O O 0.0106 0.0060 'International Tables Vol C Tables 4.2.6.8 and 6.1.1.4'

loop_
_geom_angle_atom_site_label_1
_geom_angle_atom_site_label_2
_geom_angle_atom_site_label_3
_geom_angle
O1 C1 C2 131.47(13)
O1 C1 C5 129.52(13)
C2 C1 C5 99.00(11)
C8 C2 C1 117.69(12)
C8 C2 C3 118.03(12)
C1 C2 C3 96.18(11)
C8 C2 C7 117.29(12)
C1 C2 C7 98.36(11)
C3 C2 C7 105.67(11)
C4 C3 C14 129.22(13)
C4 C3 C2 109.10(12)
C14 C3 C2 121.35(12)
C3 C4 C20 128.39(13)
C3 C4 C5 108.34(12)
C20 C4 C5 123.14(12)
C26 C5 C4 117.65(12)
C26 C5 C1 113.28(11)
C4 C5 C1 96.64(10)
C26 C5 C6 119.65(12)
C4 C5 C6 108.82(11)
C1 C5 C6 96.40(11)
C32 C6 C7 114.54(12)
C32 C6 C5 117.10(12)
C7 C6 C5 103.29(11)
C32 C6 H6A 107.1
C7 C6 H6A 107.1
C5 C6 H6A 107.1
C6 C7 C2 105.30(11)
C6 C7 H7A 110.7
C2 C7 H7A 110.7
C6 C7 H7B 110.7
C2 C7 H7B 110.7
H7A C7 H7B 108.8
C9 C8 C13 117.95(14)
C9 C8 C2 121.84(13)
C13 C8 C2 120.21(13)
C10 C9 C8 121.13(14)
C10 C9 H9A 119.4
C8 C9 H9A 119.4
C11 C10 C9 119.99(15)
C11 C10 H10A 120.0
C9 C10 H10A 120.0
C12 C11 C10 119.81(15)
C12 C11 H11A 120.1
C10 C11 H11A 120.1
C11 C12 C13 120.18(15)
C11 C12 H12A 119.9
C13 C12 H12A 119.9
C12 C13 C8 120.91(15)
C12 C13 H13A 119.5
C8 C13 H13A 119.5
C19 C14 C15 118.49(14)
C19 C14 C3 121.09(13)
C15 C14 C3 120.41(13)
C16 C15 C14 120.54(16)
C16 C15 H15A 119.7
C14 C15 H15A 119.7
C17 C16 C15 120.55(17)
C17 C16 H16A 119.7
C15 C16 H16A 119.7
C16 C17 C18 119.59(17)
C16 C17 H17A 120.2
C18 C17 H17A 120.2
C19 C18 C17 120.03(18)
C19 C18 H18A 120.0
C17 C18 H18A 120.0
C18 C19 C14 120.79(17)
C18 C19 H19A 119.6
C14 C19 H19A 119.6
C25 C20 C21 117.52(14)
C25 C20 C4 122.24(13)
C21 C20 C4 120.23(13)
C22 C21 C20 121.25(15)
C22 C21 H21A 119.4
C20 C21 H21A 119.4
C23 C22 C21 120.53(16)
C23 C22 H22A 119.7
C21 C22 H22A 119.7
C22 C23 C24 119.24(15)
C22 C23 H23A 120.4
C24 C23 H23A 120.4
C23 C24 C25 120.85(15)
C23 C24 H24A 119.6
C25 C24 H24A 119.6
C24 C25 C20 120.60(15)
C24 C25 H25A 119.7
C20 C25 H25A 119.7
C27 C26 C31 117.76(14)
C27 C26 C5 123.81(13)
C31 C26 C5 118.41(13)
C26 C27 C28 120.82(16)
C26 C27 H27A 119.6
C28 C27 H27A 119.6
C29 C28 C27 120.49(16)
C29 C28 H28A 119.8
C27 C28 H28A 119.8
C28 C29 C30 119.34(16)
C28 C29 H29A 120.3
C30 C29 H29A 120.3
C31 C30 C29 120.17(17)
C31 C30 H30A 119.9
C29 C30 H30A 119.9
C30 C31 C26 121.39(16)
C30 C31 H31A 119.3
C26 C31 H31A 119.3
C33 C32 C37 117.46(15)
C33 C32 C6 122.61(14)
C37 C32 C6 119.92(14)
C32 C33 C34 121.47(16)
C32 C33 H33A 119.3
C34 C33 H33A 119.3
C35 C34 C33 119.90(17)
C35 C34 H34A 120.0
C33 C34 H34A 120.0
C36 C35 C34 119.39(17)
C36 C35 H35A 120.3
C34 C35 H35A 120.3
C35 C36 C37 120.97(17)
C35 C36 H36A 119.5
C37 C36 H36A 119.5
C36 C37 C32 120.70(17)
C36 C37 H37A 119.7
C32 C37 H37A 119.7

loop_
_geom_bond_atom_site_label_1
_geom_bond_atom_site_label_2
_geom_bond_distance
O1 C1 1.2002(16)
C1 C2 1.535(2)
C1 C5 1.5471(19)
C2 C8 1.504(2)
C2 C3 1.5392(19)
C2 C7 1.5670(19)
C3 C4 1.356(2)
C3 C14 1.484(2)
C4 C20 1.483(2)
C4 C5 1.5398(19)
C5 C26 1.508(2)
C5 C6 1.586(2)
C6 C32 1.519(2)
C6 C7 1.560(2)
C6 H6A 1.0000
C7 H7A 0.9900
C7 H7B 0.9900
C8 C9 1.391(2)
C8 C13 1.394(2)
C9 C10 1.385(2)
C9 H9A 0.9500
C10 C11 1.381(2)
C10 H10A 0.9500
C11 C12 1.378(2)
C11 H11A 0.9500
C12 C13 1.386(2)
C12 H12A 0.9500
C13 H13A 0.9500
C14 C19 1.390(2)
C14 C15 1.391(2)
C15 C16 1.381(2)
C15 H15A 0.9500
C16 C17 1.377(3)
C16 H16A 0.9500
C17 C18 1.384(3)
C17 H17A 0.9500
C18 C19 1.383(2)
C18 H18A 0.9500
C19 H19A 0.9500
C20 C25 1.395(2)
C20 C21 1.396(2)
C21 C22 1.385(2)
C21 H21A 0.9500
C22 C23 1.371(2)
C22 H22A 0.9500
C23 C24 1.378(2)
C23 H23A 0.9500
C24 C25 1.389(2)
C24 H24A 0.9500
C25 H25A 0.9500
C26 C27 1.389(2)
C26 C31 1.393(2)
C27 C28 1.390(2)
C27 H27A 0.9500
C28 C29 1.377(3)
C28 H28A 0.9500
C29 C30 1.382(3)
C29 H29A 0.9500
C30 C31 1.380(2)
C30 H30A 0.9500
C31 H31A 0.9500
C32 C33 1.387(2)
C32 C37 1.391(2)
C33 C34 1.387(2)
C33 H33A 0.9500
C34 C35 1.374(2)
C34 H34A 0.9500
C35 C36 1.367(3)
C35 H35A 0.9500
C36 C37 1.383(2)
C36 H36A 0.9500
C37 H37A 0.9500

loop_
_geom_torsion_atom_site_label_1
_geom_torsion_atom_site_label_2
_geom_torsion_atom_site_label_3
_geom_torsion_atom_site_label_4
_geom_torsion
O1 C1 C2 C8 3.1(2)
C5 C1 C2 C8 -177.42(11)
O1 C1 C2 C3 129.32(16)
C5 C1 C2 C3 -51.21(11)
O1 C1 C2 C7 -123.79(16)
C5 C1 C2 C7 55.68(12)
C8 C2 C3 C4 159.23(12)
C1 C2 C3 C4 33.28(13)
C7 C2 C3 C4 -67.23(14)
C8 C2 C3 C14 -26.77(19)
C1 C2 C3 C14 -152.72(12)
C7 C2 C3 C14 106.77(14)
C14 C3 C4 C20 1.3(2)
C2 C3 C4 C20 174.66(13)
C14 C3 C4 C5 -174.57(13)
C2 C3 C4 C5 -1.19(15)
C3 C4 C5 C26 -151.83(12)
C20 C4 C5 C26 32.05(18)
C3 C4 C5 C1 -31.16(13)
C20 C4 C5 C1 152.72(13)
C3 C4 C5 C6 67.94(14)
C20 C4 C5 C6 -108.18(14)
O1 C1 C5 C26 -5.7(2)
C2 C1 C5 C26 174.81(11)
O1 C1 C5 C4 -129.67(15)
C2 C1 C5 C4 50.85(11)
O1 C1 C5 C6 120.46(16)
C2 C1 C5 C6 -59.02(11)
C26 C5 C6 C32 -72.90(17)
C4 C5 C6 C32 66.41(16)
C1 C5 C6 C32 165.68(12)
C26 C5 C6 C7 160.22(12)
C4 C5 C6 C7 -60.48(13)
C1 C5 C6 C7 38.79(12)
C32 C6 C7 C2 -134.33(12)
C5 C6 C7 C2 -5.85(14)
C8 C2 C7 C6 -157.02(12)
C1 C2 C7 C6 -29.84(13)
C3 C2 C7 C6 69.03(13)
C1 C2 C8 C9 -136.63(14)
C3 C2 C8 C9 108.72(16)
C7 C2 C8 C9 -19.5(2)
C1 C2 C8 C13 43.10(18)
C3 C2 C8 C13 -71.55(18)
C7 C2 C8 C13 160.20(13)
C13 C8 C9 C10 -1.4(2)
C2 C8 C9 C10 178.35(14)
C8 C9 C10 C11 0.7(2)
C9 C10 C11 C12 0.4(2)
C10 C11 C12 C13 -0.9(2)
C11 C12 C13 C8 0.2(2)
C9 C8 C13 C12 0.9(2)
C2 C8 C13 C12 -178.81(14)
C4 C3 C14 C19 -95.16(19)
C2 C3 C14 C19 92.16(17)
C4 C3 C14 C15 84.8(2)
C2 C3 C14 C15 -87.90(17)
C19 C14 C15 C16 0.4(2)
C3 C14 C15 C16 -179.50(15)
C14 C15 C16 C17 -0.3(3)
C15 C16 C17 C18 0.4(3)
C16 C17 C18 C19 -0.6(3)
C17 C18 C19 C14 0.7(3)
C15 C14 C19 C18 -0.7(2)
C3 C14 C19 C18 179.28(15)
C3 C4 C20 C25 28.5(2)
C5 C4 C20 C25 -156.17(13)
C3 C4 C20 C21 -150.60(16)
C5 C4 C20 C21 24.7(2)
C25 C20 C21 C22 -0.6(2)
C4 C20 C21 C22 178.59(15)
C20 C21 C22 C23 -0.5(3)
C21 C22 C23 C24 1.1(3)
C22 C23 C24 C25 -0.5(3)
C23 C24 C25 C20 -0.6(2)
C21 C20 C25 C24 1.1(2)
C4 C20 C25 C24 -178.06(14)
C4 C5 C26 C27 -137.94(14)
C1 C5 C26 C27 110.50(15)
C6 C5 C26 C27 -2.1(2)
C4 C5 C26 C31 43.81(18)
C1 C5 C26 C31 -67.74(17)
C6 C5 C26 C31 179.65(13)
C31 C26 C27 C28 -2.0(2)
C5 C26 C27 C28 179.73(14)
C26 C27 C28 C29 1.3(2)
C27 C28 C29 C30 0.1(3)
C28 C29 C30 C31 -0.8(3)
C29 C30 C31 C26 0.1(3)
C27 C26 C31 C30 1.3(2)
C5 C26 C31 C30 179.67(15)
C7 C6 C32 C33 52.7(2)
C5 C6 C32 C33 -68.4(2)
C7 C6 C32 C37 -126.07(16)
C5 C6 C32 C37 112.77(16)
C37 C32 C33 C34 -3.1(3)
C6 C32 C33 C34 178.03(16)
C32 C33 C34 C35 1.0(3)
C33 C34 C35 C36 1.9(3)
C34 C35 C36 C37 -2.6(3)
C35 C36 C37 C32 0.5(3)
C33 C32 C37 C36 2.4(3)
C6 C32 C37 C36 -178.75(17)
